data_7111648
loop_
_publ_author_name
'Banert, Klaus'
'Hagedorn, Manfred'
'Wutke, Jens'
'Ecorchard, Petra'
'Schaarschmidt, Dieter'
'Lang, Heinrich'

_publ_section_title
;
 Elusive ethynyl azides: trapping by 1,3-dipolar cycloaddition and
 decomposition to cyanocarbenes
;
_journal_issue 23
_journal_name_full 'Chemical Communications'
_journal_page_first 4058
_journal_paper_doi 10.1039/c0cc00079e
_journal_volume 46
_journal_year 2010
_chemical_formula_moiety 'C16 H15 N O2'
_chemical_formula_sum 'C16 H15 N O2'
_chemical_formula_weight 253.29
_chemical_name_systematic
;
?
;
_space_group_IT_number 14
_symmetry_cell_setting monoclinic
_symmetry_space_group_name_Hall '-P 2yn'
_symmetry_space_group_name_H-M 'P 1 21/n 1'
_atom_sites_solution_hydrogens geom
_atom_sites_solution_primary direct
_atom_sites_solution_secondary difmap
_audit_creation_method SHELXL-97
_cell_angle_alpha 90.00
_cell_angle_beta 91.2010(10)
_cell_angle_gamma 90.00
_cell_formula_units_Z 4
_cell_length_a 6.14680(10)
_cell_length_b 6.99200(10)
_cell_length_c 30.0286(4)
_cell_measurement_reflns_used 6475
_cell_measurement_temperature 100
_cell_measurement_theta_max 65.4124
_cell_measurement_theta_min 4.4134
_cell_volume 1290.30(3)
_computing_cell_refinement
;
CrysAlis RED, Oxford Diffraction Ltd.,
Version 1.171.31.7 (release 18-10-2006 CrysAlis171 .NET)
(compiled Oct 18 2006,16:28:17)
;
_computing_data_collection
;
CrysAlis CCD, Oxford Diffraction Ltd.,
Version 1.171.31.7 (release 18-10-2006 CrysAlis171 .NET)
(compiled Oct 18 2006,16:28:17)
;
_computing_data_reduction
;
CrysAlis RED, Oxford Diffraction Ltd.,
Version 1.171.31.7 (release 18-10-2006 CrysAlis171 .NET)
(compiled Oct 18 2006,16:28:17)
;
_computing_structure_refinement 'SHELXL-97 (Sheldrick, 1997)'
_computing_structure_solution 'SHELXS-97 (Sheldrick, 1990)'
_diffrn_ambient_temperature 100
_diffrn_measured_fraction_theta_full 0.991
_diffrn_measured_fraction_theta_max 0.991
_diffrn_measurement_device_type 'Oxford Gemini S'
_diffrn_measurement_method '\w scans'
_diffrn_radiation_monochromator graphite
_diffrn_radiation_source 'fine-focus sealed tube'
_diffrn_radiation_type CuK\a
_diffrn_radiation_wavelength 1.54184
_diffrn_reflns_av_R_equivalents 0.0163
_diffrn_reflns_av_sigmaI/netI 0.0115
_diffrn_reflns_limit_h_max 5
_diffrn_reflns_limit_h_min -7
_diffrn_reflns_limit_k_max 7
_diffrn_reflns_limit_k_min -8
_diffrn_reflns_limit_l_max 34
_diffrn_reflns_limit_l_min -34
_diffrn_reflns_number 9535
_diffrn_reflns_theta_full 62.48
_diffrn_reflns_theta_max 62.48
_diffrn_reflns_theta_min 5.90
_diffrn_standards_decay_% 0
_diffrn_standards_interval_count 50
_diffrn_standards_interval_time 10
_diffrn_standards_number 2
_exptl_absorpt_coefficient_mu 0.691
_exptl_absorpt_correction_T_max 1.00000
_exptl_absorpt_correction_T_min 0.83616
_exptl_absorpt_correction_type multi-scan
_exptl_absorpt_process_details
;
CrysAlis RED, Oxford Diffraction Ltd.,
Version 1.171.31.7 (release 18-10-2006 CrysAlis171 .NET)
(compiled Oct 18 2006,16:28:17)
Empirical absorption correction using spherical harmonics,
implemented in SCALE3 ABSPACK scaling algorithm.
;
_exptl_crystal_colour colorless
_exptl_crystal_density_diffrn 1.304
_exptl_crystal_density_method 'not measured'
_exptl_crystal_description plane
_exptl_crystal_F_000 536
_exptl_crystal_size_max 0.5
_exptl_crystal_size_mid 0.3
_exptl_crystal_size_min 0.1
_refine_diff_density_max 0.368
_refine_diff_density_min -0.248
_refine_diff_density_rms 0.048
_refine_ls_extinction_method none
_refine_ls_goodness_of_fit_ref 1.064
_refine_ls_hydrogen_treatment constr
_refine_ls_matrix_type full
_refine_ls_number_parameters 172
_refine_ls_number_reflns 2034
_refine_ls_number_restraints 0
_refine_ls_restrained_S_all 1.064
_refine_ls_R_factor_all 0.0522
_refine_ls_R_factor_gt 0.0481
_refine_ls_shift/su_max 0.001
_refine_ls_shift/su_mean 0.000
_refine_ls_structure_factor_coef Fsqd
_refine_ls_weighting_details 'calc w=1/[\s^2^(Fo^2^)+(0.0622P)^2^+1.1093P] where P=(Fo^2^+2Fc^2^)/3'
_refine_ls_weighting_scheme calc
_refine_ls_wR_factor_gt 0.1250
_refine_ls_wR_factor_ref 0.1277
_reflns_number_gt 1814
_reflns_number_total 2034
_reflns_threshold_expression >2sigma(I)
_cod_data_source_file c0cc00079esup1.cif
_cod_data_source_block oc8
_cod_original_sg_symbol_H-M P2(1)/n
_cod_database_code 7111648

loop_
_symmetry_equiv_pos_as_xyz
'x, y, z'
'-x+1/2, y+1/2, -z+1/2'
'-x, -y, -z'
'x-1/2, -y-1/2, z-1/2'

loop_
_atom_site_label
_atom_site_type_symbol
_atom_site_fract_x
_atom_site_fract_y
_atom_site_fract_z
_atom_site_U_iso_or_equiv
_atom_site_adp_type
_atom_site_occupancy
_atom_site_symmetry_multiplicity
_atom_site_calc_flag
_atom_site_refinement_flags
C1 C 1.5555(3) 0.9192(4) 0.24235(7) 0.0359(6) Uani 1 1 d .
H1A H 1.6465 0.8267 0.2573 0.054 Uiso 0.50 1 calc PR
H1B H 1.4710 0.9863 0.2639 0.054 Uiso 0.50 1 calc PR
H1C H 1.6447 1.0086 0.2267 0.054 Uiso 0.50 1 calc PR
H1D H 1.5284 1.0544 0.2413 0.054 Uiso 0.50 1 calc PR
H1E H 1.7038 0.8947 0.2347 0.054 Uiso 0.50 1 calc PR
H1F H 1.5301 0.8725 0.2718 0.054 Uiso 0.50 1 calc PR
C2 C 1.4401(3) 0.6167(3) 0.20614(7) 0.0311(5) Uani 1 1 d .
H2A H 1.5498 0.5742 0.2271 0.047 Uiso 0.50 1 calc PR
H2B H 1.4848 0.5880 0.1764 0.047 Uiso 0.50 1 calc PR
H2C H 1.3055 0.5525 0.2119 0.047 Uiso 0.50 1 calc PR
H2D H 1.3436 0.5689 0.1832 0.047 Uiso 0.50 1 calc PR
H2E H 1.4087 0.5551 0.2338 0.047 Uiso 0.50 1 calc PR
H2F H 1.5879 0.5906 0.1984 0.047 Uiso 0.50 1 calc PR
N1 N 1.4100(3) 0.8222(3) 0.21069(5) 0.0279(4) Uani 1 1 d .
C3 C 1.2679(3) 0.9232(3) 0.18602(6) 0.0255(5) Uani 1 1 d .
O1 O 1.2479(2) 1.0984(2) 0.18661(4) 0.0327(4) Uani 1 1 d .
C4 C 1.1062(3) 0.8122(3) 0.15644(6) 0.0247(5) Uani 1 1 d .
O2 O 0.9378(2) 0.7573(2) 0.17291(5) 0.0349(4) Uani 1 1 d .
C5 C 1.1511(3) 0.7935(3) 0.10839(6) 0.0215(4) Uani 1 1 d .
C6 C 1.3514(3) 0.8453(3) 0.09130(6) 0.0220(4) Uani 1 1 d .
H6 H 1.4605 0.8920 0.1103 0.026 Uiso 1 1 calc R
C7 C 1.3894(3) 0.8279(3) 0.04620(6) 0.0214(4) Uani 1 1 d .
H7 H 1.5245 0.8615 0.0352 0.026 Uiso 1 1 calc R
C8 C 1.2269(3) 0.7602(3) 0.01699(6) 0.0203(4) Uani 1 1 d .
C9 C 1.0266(3) 0.7075(3) 0.03469(6) 0.0221(4) Uani 1 1 d .
H9 H 0.9167 0.6623 0.0157 0.027 Uiso 1 1 calc R
C10 C 0.9891(3) 0.7215(3) 0.07957(6) 0.0230(4) Uani 1 1 d .
H10 H 0.8561 0.6831 0.0908 0.028 Uiso 1 1 calc R
C11 C 1.2656(3) 0.7421(3) -0.03154(6) 0.0211(4) Uani 1 1 d .
C12 C 1.4658(3) 0.6795(3) -0.04712(6) 0.0232(4) Uani 1 1 d .
H12 H 1.5756 0.6461 -0.0268 0.028 Uiso 1 1 calc R
C13 C 1.5035(3) 0.6661(3) -0.09232(7) 0.0265(5) Uani 1 1 d .
H13 H 1.6382 0.6251 -0.1022 0.032 Uiso 1 1 calc R
C14 C 1.3406(3) 0.7140(3) -0.12287(7) 0.0278(5) Uani 1 1 d .
H14 H 1.3661 0.7065 -0.1532 0.033 Uiso 1 1 calc R
C16 C 1.1019(3) 0.7875(3) -0.06285(6) 0.0240(5) Uani 1 1 d .
H16 H 0.9666 0.8278 -0.0532 0.029 Uiso 1 1 calc R
C15 C 1.1392(3) 0.7730(3) -0.10808(7) 0.0273(5) Uani 1 1 d .
H15 H 1.0289 0.8031 -0.1286 0.033 Uiso 1 1 calc R

loop_
_atom_site_aniso_label
_atom_site_aniso_U_11
_atom_site_aniso_U_22
_atom_site_aniso_U_33
_atom_site_aniso_U_23
_atom_site_aniso_U_13
_atom_site_aniso_U_12
C1 0.0266(11) 0.0514(15) 0.0296(11) -0.0096(10) -0.0029(8) 0.0019(10)
C2 0.0265(11) 0.0371(13) 0.0297(11) 0.0017(9) 0.0022(8) 0.0041(9)
N1 0.0233(9) 0.0360(11) 0.0244(9) -0.0035(7) -0.0002(7) 0.0034(7)
C3 0.0234(10) 0.0337(13) 0.0198(10) -0.0015(8) 0.0060(8) 0.0019(9)
O1 0.0378(8) 0.0305(9) 0.0298(8) -0.0030(6) -0.0006(6) 0.0029(7)
C4 0.0223(10) 0.0245(11) 0.0273(11) 0.0025(8) 0.0023(8) 0.0022(8)
O2 0.0260(8) 0.0497(10) 0.0292(8) 0.0021(7) 0.0050(6) -0.0043(7)
C5 0.0222(10) 0.0165(10) 0.0258(10) 0.0011(8) 0.0006(8) 0.0023(8)
C6 0.0209(9) 0.0203(10) 0.0248(10) -0.0007(8) -0.0028(7) 0.0008(8)
C7 0.0186(9) 0.0186(10) 0.0272(10) 0.0011(8) 0.0023(7) -0.0004(8)
C8 0.0214(9) 0.0134(10) 0.0261(10) 0.0011(7) 0.0001(8) 0.0026(7)
C9 0.0201(10) 0.0193(10) 0.0267(10) -0.0011(8) -0.0022(8) 0.0015(8)
C10 0.0195(9) 0.0208(10) 0.0287(11) 0.0024(8) 0.0027(8) 0.0008(8)
C11 0.0230(10) 0.0147(10) 0.0256(10) 0.0004(7) 0.0004(8) -0.0032(8)
C12 0.0223(10) 0.0187(10) 0.0285(10) 0.0004(8) -0.0008(8) -0.0019(8)
C13 0.0263(10) 0.0206(11) 0.0327(11) -0.0030(8) 0.0068(8) -0.0005(8)
C14 0.0390(12) 0.0207(11) 0.0238(10) -0.0006(8) 0.0040(9) -0.0031(9)
C16 0.0247(10) 0.0185(11) 0.0288(11) 0.0001(8) 0.0008(8) 0.0011(8)
C15 0.0337(11) 0.0214(11) 0.0265(11) 0.0017(8) -0.0042(8) 0.0016(9)

loop_
_atom_type_symbol
_atom_type_description
_atom_type_scat_dispersion_real
_atom_type_scat_dispersion_imag
_atom_type_scat_source
C C 0.0181 0.0091 'International Tables Vol C Tables 4.2.6.8 and 6.1.1.4'
H H 0.0000 0.0000 'International Tables Vol C Tables 4.2.6.8 and 6.1.1.4'
N N 0.0311 0.0180 'International Tables Vol C Tables 4.2.6.8 and 6.1.1.4'
O O 0.0492 0.0322 'International Tables Vol C Tables 4.2.6.8 and 6.1.1.4'

loop_
_geom_angle_atom_site_label_1
_geom_angle_atom_site_label_2
_geom_angle_atom_site_label_3
_geom_angle
N1 C1 H1A 109.5
N1 C1 H1B 109.5
H1A C1 H1B 109.5
N1 C1 H1C 109.5
H1A C1 H1C 109.5
H1B C1 H1C 109.5
N1 C1 H1D 109.5
H1A C1 H1D 141.1
H1B C1 H1D 56.3
H1C C1 H1D 56.3
N1 C1 H1E 109.5
H1A C1 H1E 56.3
H1B C1 H1E 141.1
H1C C1 H1E 56.3
H1D C1 H1E 109.5
N1 C1 H1F 109.5
H1A C1 H1F 56.3
H1B C1 H1F 56.3
H1C C1 H1F 141.1
H1D C1 H1F 109.5
H1E C1 H1F 109.5
N1 C2 H2A 109.5
N1 C2 H2B 109.5
H2A C2 H2B 109.5
N1 C2 H2C 109.5
H2A C2 H2C 109.5
H2B C2 H2C 109.5
N1 C2 H2D 109.5
H2A C2 H2D 141.1
H2B C2 H2D 56.3
H2C C2 H2D 56.3
N1 C2 H2E 109.5
H2A C2 H2E 56.3
H2B C2 H2E 141.1
H2C C2 H2E 56.3
H2D C2 H2E 109.5
N1 C2 H2F 109.5
H2A C2 H2F 56.3
H2B C2 H2F 56.3
H2C C2 H2F 141.1
H2D C2 H2F 109.5
H2E C2 H2F 109.5
C3 N1 C2 123.58(17)
C3 N1 C1 120.01(19)
C2 N1 C1 116.30(17)
O1 C3 N1 125.65(19)
O1 C3 C4 116.68(17)
N1 C3 C4 117.56(19)
O2 C4 C5 123.04(18)
O2 C4 C3 118.10(17)
C5 C4 C3 118.56(16)
C6 C5 C10 119.30(17)
C6 C5 C4 121.37(17)
C10 C5 C4 119.33(17)
C7 C6 C5 120.40(17)
C7 C6 H6 119.8
C5 C6 H6 119.8
C6 C7 C8 120.71(17)
C6 C7 H7 119.6
C8 C7 H7 119.6
C7 C8 C9 118.25(17)
C7 C8 C11 121.13(17)
C9 C8 C11 120.62(17)
C10 C9 C8 121.32(18)
C10 C9 H9 119.3
C8 C9 H9 119.3
C9 C10 C5 119.98(17)
C9 C10 H10 120.0
C5 C10 H10 120.0
C12 C11 C16 118.20(17)
C12 C11 C8 121.01(17)
C16 C11 C8 120.79(17)
C13 C12 C11 121.09(18)
C13 C12 H12 119.5
C11 C12 H12 119.5
C12 C13 C14 119.95(18)
C12 C13 H13 120.0
C14 C13 H13 120.0
C13 C14 C15 119.86(18)
C13 C14 H14 120.1
C15 C14 H14 120.1
C15 C16 C11 120.71(18)
C15 C16 H16 119.6
C11 C16 H16 119.6
C16 C15 C14 120.17(19)
C16 C15 H15 119.9
C14 C15 H15 119.9

loop_
_geom_bond_atom_site_label_1
_geom_bond_atom_site_label_2
_geom_bond_distance
C1 N1 1.459(3)
C1 H1A 0.9600
C1 H1B 0.9600
C1 H1C 0.9600
C1 H1D 0.9600
C1 H1E 0.9600
C1 H1F 0.9600
C2 N1 1.455(3)
C2 H2A 0.9600
C2 H2B 0.9600
C2 H2C 0.9600
C2 H2D 0.9600
C2 H2E 0.9600
C2 H2F 0.9600
N1 C3 1.336(3)
C3 O1 1.231(3)
C3 C4 1.531(3)
C4 O2 1.218(2)
C4 C5 1.481(3)
C5 C6 1.392(3)
C5 C10 1.399(3)
C6 C7 1.385(3)
C6 H6 0.9300
C7 C8 1.398(3)
C7 H7 0.9300
C8 C9 1.401(3)
C8 C11 1.487(3)
C9 C10 1.376(3)
C9 H9 0.9300
C10 H10 0.9300
C11 C12 1.396(3)
C11 C16 1.399(3)
C12 C13 1.385(3)
C12 H12 0.9300
C13 C14 1.385(3)
C13 H13 0.9300
C14 C15 1.387(3)
C14 H14 0.9300
C16 C15 1.386(3)
C16 H16 0.9300
C15 H15 0.9300

loop_
_geom_torsion_atom_site_label_1
_geom_torsion_atom_site_label_2
_geom_torsion_atom_site_label_3
_geom_torsion_atom_site_label_4
_geom_torsion
C2 N1 C3 O1 -174.67(18)
C1 N1 C3 O1 1.3(3)
C2 N1 C3 C4 9.3(3)
C1 N1 C3 C4 -174.72(16)
O1 C3 C4 O2 -90.7(2)
N1 C3 C4 O2 85.7(2)
O1 C3 C4 C5 83.3(2)
N1 C3 C4 C5 -100.3(2)
O2 C4 C5 C6 -175.37(19)
C3 C4 C5 C6 11.0(3)
O2 C4 C5 C10 4.4(3)
C3 C4 C5 C10 -169.26(17)
C10 C5 C6 C7 0.7(3)
C4 C5 C6 C7 -179.57(17)
C5 C6 C7 C8 0.8(3)
C6 C7 C8 C9 -1.1(3)
C6 C7 C8 C11 179.59(17)
C7 C8 C9 C10 0.0(3)
C11 C8 C9 C10 179.29(17)
C8 C9 C10 C5 1.5(3)
C6 C5 C10 C9 -1.8(3)
C4 C5 C10 C9 178.47(17)
C7 C8 C11 C12 38.6(3)
C9 C8 C11 C12 -140.67(19)
C7 C8 C11 C16 -141.4(2)
C9 C8 C11 C16 39.3(3)
C16 C11 C12 C13 1.3(3)
C8 C11 C12 C13 -178.71(17)
C11 C12 C13 C14 -0.5(3)
C12 C13 C14 C15 -0.7(3)
C12 C11 C16 C15 -0.9(3)
C8 C11 C16 C15 179.11(17)
C11 C16 C15 C14 -0.3(3)
C13 C14 C15 C16 1.1(3)
